data_1543188
loop_
_publ_author_name
'Kirlikovali, Kent O.'
'Axtell, Jonathan C.'
'Gonzalez, Alejandra'
'Phung, Alice C.'
'Khan, Saeed I.'
'Spokoyny, Alexander M.'

_publ_section_title
;
 Luminescent metal complexes featuring photophysically innocent boron
 cluster ligands
;
_journal_issue 8
_journal_name_full 'Chem. Sci.'
_journal_page_first 5132
_journal_paper_doi 10.1039/C6SC01146B
_journal_volume 7
_journal_year 2016
_chemical_formula_moiety 'C12 H38 B20'
_chemical_formula_sum 'C12 H38 B20'
_chemical_formula_weight 398.62
_space_group_crystal_system monoclinic
_space_group_IT_number 14
_space_group_name_Hall '-P 2yn'
_space_group_name_H-M_alt 'P 1 21/n 1'
_symmetry_space_group_name_Hall '-P 2yn'
_symmetry_space_group_name_H-M 'P 1 21/n 1'
_atom_sites_solution_hydrogens mixed
_audit_creation_method SHELXL-2014/6
_audit_update_record
;
2016-01-12 deposited with the CCDC.
2016-04-18 downloaded from the CCDC.
;
_cell_angle_alpha 90
_cell_angle_beta 97.582(4)
_cell_angle_gamma 90
_cell_formula_units_Z 2
_cell_length_a 7.2892(4)
_cell_length_b 17.2701(11)
_cell_length_c 9.6250(6)
_cell_measurement_reflns_used 5077
_cell_measurement_temperature 100(2)
_cell_measurement_theta_max 70.73
_cell_measurement_theta_min 5.12
_cell_volume 1201.05(13)
_computing_cell_refinement 'Bruker SAINT'
_computing_data_collection 'Bruker APEX2'
_computing_data_reduction 'Bruker SAINT'
_computing_molecular_graphics 'Bruker SHELXTL'
_computing_publication_material 'Bruker SHELXTL'
_computing_structure_refinement 'SHELXL-2014/6 (Sheldrick, 2014)'
_computing_structure_solution 'SHELXS-97 (Sheldrick 2008)'
_diffrn_ambient_temperature 100(2)
_diffrn_detector_area_resol_mean 8.3333
_diffrn_measured_fraction_theta_full 0.988
_diffrn_measured_fraction_theta_max 0.963
_diffrn_measurement_device_type 'Bruker APEX-II CCD'
_diffrn_measurement_method '\f and \w scans'
_diffrn_radiation_type CuK\a
_diffrn_radiation_wavelength 1.54178
_diffrn_reflns_av_R_equivalents 0.0329
_diffrn_reflns_av_unetI/netI 0.0286
_diffrn_reflns_Laue_measured_fraction_full 0.988
_diffrn_reflns_Laue_measured_fraction_max 0.963
_diffrn_reflns_limit_h_max 8
_diffrn_reflns_limit_h_min -8
_diffrn_reflns_limit_k_max 20
_diffrn_reflns_limit_k_min -20
_diffrn_reflns_limit_l_max 11
_diffrn_reflns_limit_l_min -11
_diffrn_reflns_number 9864
_diffrn_reflns_point_group_measured_fraction_full 0.988
_diffrn_reflns_point_group_measured_fraction_max 0.963
_diffrn_reflns_theta_full 67.679
_diffrn_reflns_theta_max 70.724
_diffrn_reflns_theta_min 5.122
_diffrn_source 'I\mS micro--focus source'
_exptl_absorpt_coefficient_mu 0.322
_exptl_absorpt_correction_T_max 0.75
_exptl_absorpt_correction_T_min 0.65
_exptl_absorpt_correction_type multi-scan
_exptl_absorpt_process_details 'SADABS V2014/2 (Bruker AXS Inc.)'
_exptl_crystal_colour colorless
_exptl_crystal_density_diffrn 1.102
_exptl_crystal_description rod
_exptl_crystal_F_000 420
_exptl_crystal_size_max 0.400
_exptl_crystal_size_mid 0.400
_exptl_crystal_size_min 0.200
_refine_diff_density_max 0.356
_refine_diff_density_min -0.253
_refine_diff_density_rms 0.049
_refine_ls_extinction_method none
_refine_ls_goodness_of_fit_ref 1.089
_refine_ls_hydrogen_treatment mixed
_refine_ls_matrix_type full
_refine_ls_number_parameters 151
_refine_ls_number_reflns 2217
_refine_ls_number_restraints 0
_refine_ls_restrained_S_all 1.089
_refine_ls_R_factor_all 0.0537
_refine_ls_R_factor_gt 0.0513
_refine_ls_shift/su_max 0.000
_refine_ls_shift/su_mean 0.000
_refine_ls_structure_factor_coef Fsqd
_refine_ls_weighting_details 'w=1/[\s^2^(Fo^2^)+(0.0821P)^2^+0.5513P] where P=(Fo^2^+2Fc^2^)/3'
_refine_ls_weighting_scheme calc
_refine_ls_wR_factor_gt 0.1463
_refine_ls_wR_factor_ref 0.1489
_reflns_Friedel_coverage 0.000
_reflns_number_gt 2056
_reflns_number_total 2217
_reflns_threshold_expression 'I > 2\s(I)'
_cod_data_source_file c6sc01146b2.cif
_cod_data_source_block alex1520s
_cod_depositor_comments
;
Adding full bibliography for 1543183--1543188.cif.

2019-04-10
Z value and formula fixed to values more according to usual
chemical conventions.                 miguel
;
_cod_original_formula_sum 'C24 H76 B40'
_cod_original_formula_weight 797.24
_cod_original_formula_moiety 'C24 H76 B40'
_cod_original_formula_units_Z 1
_cod_database_code 1543188
_shelx_space_group_comment
; 
The symmetry employed for this shelxl refinement is uniquely defined 
by the following loop, which should always be used as a source of 
symmetry information in preference to the above space-group names. 
They are only intended as comments. 
;
_shelx_estimated_absorpt_t_min 0.882
_shelx_estimated_absorpt_t_max 0.938
_shelxl_version_number 2014/6

loop_
_space_group_symop_operation_xyz
'x, y, z'
'-x+1/2, y+1/2, -z+1/2'
'-x, -y, -z'
'x-1/2, -y-1/2, z-1/2'

loop_
_atom_site_label
_atom_site_type_symbol
_atom_site_fract_x
_atom_site_fract_y
_atom_site_fract_z
_atom_site_U_iso_or_equiv
_atom_site_adp_type
_atom_site_occupancy
_atom_site_site_symmetry_order
_atom_site_calc_flag
_atom_site_refinement_flags_posn
_atom_site_refinement_flags_adp
C1 C 0.46152(17) 0.53568(7) 0.53288(13) 0.0140(3) Uani 1 1 d . .
C2 C 0.51283(19) 0.62042(8) 0.47141(14) 0.0173(3) Uani 1 1 d . .
H2 H 0.587(3) 0.6187(11) 0.397(2) 0.031(5) Uiso 1 1 d . .
C3 C 0.2442(2) 0.77852(9) 0.71242(16) 0.0270(4) Uani 1 1 d . .
H3A H 0.1102 0.7835 0.6795 0.032 Uiso 1 1 calc R U
H3B H 0.2595 0.7762 0.8161 0.032 Uiso 1 1 calc R U
C4 C 0.3409(2) 0.85023(9) 0.66909(17) 0.0292(4) Uani 1 1 d . .
H4A H 0.4729 0.8474 0.7050 0.044 Uiso 1 1 calc R U
H4B H 0.2867 0.8961 0.7075 0.044 Uiso 1 1 calc R U
H4C H 0.3258 0.8537 0.5666 0.044 Uiso 1 1 calc R U
C5 C 0.1327(2) 0.59631(9) 0.84778(15) 0.0219(3) Uani 1 1 d . .
H5A H 0.0699 0.6461 0.8609 0.026 Uiso 1 1 calc R U
H5B H 0.0356 0.5574 0.8186 0.026 Uiso 1 1 calc R U
C6 C 0.2377(2) 0.57157(11) 0.98782(16) 0.0330(4) Uani 1 1 d . .
H6A H 0.3035 0.5230 0.9759 0.049 Uiso 1 1 calc R U
H6B H 0.1503 0.5639 1.0557 0.049 Uiso 1 1 calc R U
H6C H 0.3270 0.6119 1.0221 0.049 Uiso 1 1 calc R U
B1 B 0.3161(2) 0.69889(9) 0.65452(17) 0.0200(4) Uani 1 1 d . .
B2 B 0.2580(2) 0.60637(9) 0.72393(16) 0.0173(3) Uani 1 1 d . .
B3 B 0.1643(2) 0.63414(9) 0.54880(16) 0.0180(4) Uani 1 1 d . .
H3 H 0.0137 0.6476 0.5209 0.022 Uiso 1 1 calc R U
B4 B 0.4933(2) 0.64109(10) 0.75232(17) 0.0197(4) Uani 1 1 d . .
H4 H 0.5602 0.6591 0.8589 0.024 Uiso 1 1 calc R U
B5 B 0.5404(2) 0.68957(9) 0.59821(17) 0.0213(4) Uani 1 1 d . .
H5 H 0.6391 0.7394 0.6009 0.026 Uiso 1 1 calc R U
B6 B 0.3373(2) 0.68542(9) 0.47255(17) 0.0202(4) Uani 1 1 d . .
H6 H 0.3036 0.7325 0.3933 0.024 Uiso 1 1 calc R U
B7 B 0.2895(2) 0.58696(9) 0.42907(16) 0.0169(3) Uani 1 1 d . .
H7 H 0.2249 0.5688 0.3220 0.020 Uiso 1 1 calc R U
B8 B 0.2445(2) 0.53810(9) 0.58347(15) 0.0158(3) Uani 1 1 d . .
H8 H 0.1485 0.4872 0.5780 0.019 Uiso 1 1 calc R U
B9 B 0.4472(2) 0.54230(9) 0.70882(15) 0.0165(3) Uani 1 1 d . .
H9 H 0.4839 0.4942 0.7855 0.020 Uiso 1 1 calc R U
B10 B 0.6208(2) 0.59397(9) 0.63437(16) 0.0175(3) Uani 1 1 d . .
H10 H 0.7716 0.5803 0.6607 0.021 Uiso 1 1 calc R U

loop_
_atom_site_aniso_label
_atom_site_aniso_U_11
_atom_site_aniso_U_22
_atom_site_aniso_U_33
_atom_site_aniso_U_23
_atom_site_aniso_U_13
_atom_site_aniso_U_12
C1 0.0133(6) 0.0149(7) 0.0136(6) 0.0013(5) 0.0009(5) -0.0007(5)
C2 0.0191(7) 0.0147(7) 0.0189(7) 0.0011(5) 0.0053(6) -0.0007(5)
C3 0.0295(8) 0.0249(8) 0.0284(8) -0.0047(6) 0.0106(6) 0.0036(6)
C4 0.0366(9) 0.0234(8) 0.0280(8) -0.0057(6) 0.0062(7) 0.0024(6)
C5 0.0198(7) 0.0265(8) 0.0200(7) 0.0020(6) 0.0043(6) 0.0028(6)
C6 0.0314(9) 0.0498(11) 0.0183(8) 0.0029(7) 0.0055(6) 0.0056(7)
B1 0.0213(8) 0.0181(8) 0.0215(8) -0.0013(6) 0.0062(6) -0.0006(6)
B2 0.0169(7) 0.0188(8) 0.0164(7) -0.0001(6) 0.0023(6) 0.0011(6)
B3 0.0179(7) 0.0194(8) 0.0170(7) 0.0015(6) 0.0028(6) 0.0026(6)
B4 0.0175(8) 0.0216(8) 0.0200(8) -0.0046(6) 0.0027(6) -0.0009(6)
B5 0.0222(8) 0.0175(8) 0.0254(8) -0.0043(6) 0.0080(6) -0.0024(6)
B6 0.0229(8) 0.0169(8) 0.0221(8) 0.0025(6) 0.0074(6) 0.0035(6)
B7 0.0160(7) 0.0183(8) 0.0162(7) 0.0026(6) 0.0007(6) 0.0028(6)
B8 0.0135(7) 0.0187(8) 0.0152(7) 0.0011(6) 0.0021(6) 0.0009(5)
B9 0.0158(7) 0.0202(8) 0.0135(7) -0.0002(6) 0.0023(6) -0.0004(6)
B10 0.0156(7) 0.0187(8) 0.0180(7) -0.0029(6) 0.0012(6) -0.0032(6)

loop_
_atom_type_symbol
_atom_type_description
_atom_type_scat_dispersion_real
_atom_type_scat_dispersion_imag
_atom_type_scat_source
C C 0.0181 0.0091 'International Tables Vol C Tables 4.2.6.8 and 6.1.1.4'
H H 0.0000 0.0000 'International Tables Vol C Tables 4.2.6.8 and 6.1.1.4'
B B 0.0090 0.0039 'International Tables Vol C Tables 4.2.6.8 and 6.1.1.4'

loop_
_geom_angle_atom_site_label_1
_geom_angle_atom_site_label_2
_geom_angle_atom_site_label_3
_geom_angle
_geom_angle_site_symmetry_1
C1 C1 C2 117.22(13) 3_666
C1 C1 B9 122.50(13) 3_666
C2 C1 B9 110.08(10) .
C1 C1 B8 122.72(13) 3_666
C2 C1 B8 110.08(10) .
B9 C1 B8 62.56(8) .
C1 C1 B10 116.51(13) 3_666
C2 C1 B10 61.21(8) .
B9 C1 B10 61.91(8) .
B8 C1 B10 113.53(10) .
C1 C1 B7 116.73(13) 3_666
C2 C1 B7 61.30(8) .
B9 C1 B7 113.59(10) .
B8 C1 B7 61.89(8) .
B10 C1 B7 113.95(10) .
C1 C2 B5 112.26(10) .
C1 C2 B6 112.25(10) .
B5 C2 B6 63.26(9) .
C1 C2 B10 62.17(8) .
B5 C2 B10 62.35(9) .
B6 C2 B10 115.00(11) .
C1 C2 B7 62.18(8) .
B5 C2 B7 115.04(11) .
B6 C2 B7 62.35(9) .
B10 C2 B7 115.49(10) .
C1 C2 H2 115.0(11) .
B5 C2 H2 122.4(11) .
B6 C2 H2 121.8(11) .
B10 C2 H2 116.0(11) .
B7 C2 H2 115.1(11) .
C4 C3 B1 115.02(12) .
C4 C3 H3A 108.5 .
B1 C3 H3A 108.5 .
C4 C3 H3B 108.5 .
B1 C3 H3B 108.5 .
H3A C3 H3B 107.5 .
C3 C4 H4A 109.5 .
C3 C4 H4B 109.5 .
H4A C4 H4B 109.5 .
C3 C4 H4C 109.5 .
H4A C4 H4C 109.5 .
H4B C4 H4C 109.5 .
C6 C5 B2 114.81(12) .
C6 C5 H5A 108.6 .
B2 C5 H5A 108.6 .
C6 C5 H5B 108.6 .
B2 C5 H5B 108.6 .
H5A C5 H5B 107.5 .
C5 C6 H6A 109.5 .
C5 C6 H6B 109.5 .
H6A C6 H6B 109.5 .
C5 C6 H6C 109.5 .
H6A C6 H6C 109.5 .
H6B C6 H6C 109.5 .
C3 B1 B3 121.90(12) .
C3 B1 B6 121.78(12) .
B3 B1 B6 59.41(9) .
C3 B1 B5 122.40(12) .
B3 B1 B5 106.93(11) .
B6 B1 B5 59.64(9) .
C3 B1 B4 122.78(12) .
B3 B1 B4 107.34(11) .
B6 B1 B4 106.92(11) .
B5 B1 B4 59.24(9) .
C3 B1 B2 121.95(12) .
B3 B1 B2 60.00(9) .
B6 B1 B2 107.55(11) .
B5 B1 B2 107.47(11) .
B4 B1 B2 60.11(9) .
C5 B2 B8 120.73(12) .
C5 B2 B9 120.94(12) .
B8 B2 B9 59.75(8) .
C5 B2 B3 122.85(12) .
B8 B2 B3 59.37(8) .
B9 B2 B3 106.87(10) .
C5 B2 B4 123.15(12) .
B8 B2 B4 106.87(10) .
B9 B2 B4 59.34(9) .
B3 B2 B4 106.81(11) .
C5 B2 B1 123.77(12) .
B8 B2 B1 107.24(10) .
B9 B2 B1 107.25(10) .
B3 B2 B1 59.69(9) .
B4 B2 B1 59.76(9) .
B7 B3 B8 60.31(8) .
B7 B3 B6 60.21(9) .
B8 B3 B6 108.01(10) .
B7 B3 B1 109.00(11) .
B8 B3 B1 108.22(11) .
B6 B3 B1 60.32(9) .
B7 B3 B2 108.94(11) .
B8 B3 B2 59.99(8) .
B6 B3 B2 108.52(11) .
B1 B3 B2 60.31(9) .
B7 B3 H3 121.0 .
B8 B3 H3 121.8 .
B6 B3 H3 121.6 .
B1 B3 H3 121.3 .
B2 B3 H3 121.3 .
B10 B4 B5 60.15(9) .
B10 B4 B9 60.25(8) .
B5 B4 B9 107.89(11) .
B10 B4 B1 108.86(11) .
B5 B4 B1 60.35(9) .
B9 B4 B1 108.00(11) .
B10 B4 B2 108.75(11) .
B5 B4 B2 108.36(11) .
B9 B4 B2 59.92(9) .
B1 B4 B2 60.13(9) .
B10 B4 H4 121.1 .
B5 B4 H4 121.6 .
B9 B4 H4 121.9 .
B1 B4 H4 121.4 .
B2 B4 H4 121.4 .
C2 B5 B10 59.40(8) .
C2 B5 B4 104.52(11) .
B10 B5 B4 59.45(9) .
C2 B5 B6 58.44(9) .
B10 B5 B6 108.60(11) .
B4 B5 B6 108.22(11) .
C2 B5 B1 104.68(11) .
B10 B5 B1 108.36(11) .
B4 B5 B1 60.41(9) .
B6 B5 B1 60.11(9) .
C2 B5 H5 124.8 .
B10 B5 H5 121.1 .
B4 B5 H5 122.5 .
B6 B5 H5 121.3 .
B1 B5 H5 122.1 .
C2 B6 B7 59.42(8) .
C2 B6 B3 104.40(10) .
B7 B6 B3 59.46(9) .
C2 B6 B5 58.30(8) .
B7 B6 B5 108.53(11) .
B3 B6 B5 108.08(11) .
C2 B6 B1 104.67(11) .
B7 B6 B1 108.36(11) .
B3 B6 B1 60.27(9) .
B5 B6 B1 60.24(9) .
C2 B6 H6 124.9 .
B7 B6 H6 121.1 .
B3 B6 H6 122.6 .
B5 B6 H6 121.3 .
B1 B6 H6 122.1 .
C2 B7 C1 56.52(8) .
C2 B7 B3 104.17(11) .
C1 B7 B3 104.84(10) .
C2 B7 B6 58.22(8) .
C1 B7 B6 104.37(11) .
B3 B7 B6 60.34(9) .
C2 B7 B8 103.53(10) .
C1 B7 B8 58.41(8) .
B3 B7 B8 60.25(8) .
B6 B7 B8 108.06(11) .
C2 B7 H7 125.5 .
C1 B7 H7 124.7 .
B3 B7 H7 122.7 .
B6 B7 H7 122.1 .
B8 B7 H7 122.4 .
C1 B8 B3 105.22(10) .
C1 B8 B7 59.70(8) .
B3 B8 B7 59.45(8) .
C1 B8 B9 58.68(8) .
B3 B8 B9 108.20(11) .
B7 B8 B9 108.62(10) .
C1 B8 B2 105.68(10) .
B3 B8 B2 60.64(9) .
B7 B8 B2 108.77(11) .
B9 B8 B2 60.18(8) .
C1 B8 H8 124.1 .
B3 B8 H8 122.4 .
B7 B8 H8 121.1 .
B9 B8 H8 121.4 .
B2 B8 H8 121.7 .
C1 B9 B10 59.67(8) .
C1 B9 B4 105.21(10) .
B10 B9 B4 59.34(8) .
C1 B9 B8 58.76(8) .
B10 B9 B8 108.59(10) .
B4 B9 B8 108.23(11) .
C1 B9 B2 105.65(10) .
B10 B9 B2 108.68(11) .
B4 B9 B2 60.74(9) .
B8 B9 B2 60.07(8) .
C1 B9 H9 124.1 .
B10 B9 H9 121.1 .
B4 B9 H9 122.4 .
B8 B9 H9 121.4 .
B2 B9 H9 121.7 .
C2 B10 C1 56.62(8) .
C2 B10 B4 104.38(11) .
C1 B10 B4 105.08(10) .
C2 B10 B5 58.25(9) .
C1 B10 B5 104.50(10) .
B4 B10 B5 60.40(9) .
C2 B10 B9 103.68(10) .
C1 B10 B9 58.42(8) .
B4 B10 B9 60.42(9) .
B5 B10 B9 108.22(11) .
C2 B10 H10 125.4 .
C1 B10 H10 124.7 .
B4 B10 H10 122.5 .
B5 B10 H10 122.0 .
B9 B10 H10 122.3 .

loop_
_geom_bond_atom_site_label_1
_geom_bond_atom_site_label_2
_geom_bond_distance
_geom_bond_site_symmetry_2
C1 C1 1.526(2) 3_666
C1 C2 1.6400(18) .
C1 B9 1.7143(19) .
C1 B8 1.7158(19) .
C1 B10 1.7368(19) .
C1 B7 1.7391(19) .
C2 B5 1.700(2) .
C2 B6 1.703(2) .
C2 B10 1.721(2) .
C2 B7 1.725(2) .
C2 H2 0.951(19) .
C3 C4 1.510(2) .
C3 B1 1.598(2) .
C3 H3A 0.9900 .
C3 H3B 0.9900 .
C4 H4A 0.9800 .
C4 H4B 0.9800 .
C4 H4C 0.9800 .
C5 C6 1.521(2) .
C5 B2 1.604(2) .
C5 H5A 0.9900 .
C5 H5B 0.9900 .
C6 H6A 0.9800 .
C6 H6B 0.9800 .
C6 H6C 0.9800 .
B1 B3 1.793(2) .
B1 B6 1.794(2) .
B1 B5 1.796(2) .
B1 B4 1.797(2) .
B1 B2 1.804(2) .
B2 B8 1.787(2) .
B2 B9 1.789(2) .
B2 B3 1.798(2) .
B2 B4 1.803(2) .
B3 B7 1.761(2) .
B3 B8 1.776(2) .
B3 B6 1.777(2) .
B3 H3 1.1200 .
B4 B10 1.759(2) .
B4 B5 1.776(2) .
B4 B9 1.778(2) .
B4 H4 1.1200 .
B5 B10 1.771(2) .
B5 B6 1.785(2) .
B5 H5 1.1200 .
B6 B7 1.775(2) .
B6 H6 1.1200 .
B7 B8 1.777(2) .
B7 H7 1.1200 .
B8 B9 1.781(2) .
B8 H8 1.1200 .
B9 B10 1.775(2) .
B9 H9 1.1200 .
B10 H10 1.1200 .
